data_7002520
loop_
_publ_author_name
'Whitelaw, Emma L.'
'Jones, Matthew D.'
'Mahon, Mary F.'
'Kociok-Kohn, Gabriele'

_publ_section_title
;
 Novel Ti(iv) and Zr(iv) complexes and their application in the
 ring-opening polymerisation of cyclic esters
;
_journal_issue 41
_journal_name_full 'Dalton Transactions'
_journal_page_first 9020
_journal_page_last 9025
_journal_paper_doi 10.1039/b911545e
_journal_year 2009
_chemical_formula_sum 'C39 H55 N O4 Ti'
_chemical_formula_weight 649.74
_chemical_name_systematic
;
?
;
_space_group_IT_number 2
_symmetry_cell_setting triclinic
_symmetry_space_group_name_Hall '-P 1'
_symmetry_space_group_name_H-M 'P -1'
_atom_sites_solution_hydrogens geom
_atom_sites_solution_primary direct
_atom_sites_solution_secondary difmap
_audit_creation_method SHELXL-97
_cell_angle_alpha 82.401(3)
_cell_angle_beta 80.713(2)
_cell_angle_gamma 76.7430(10)
_cell_formula_units_Z 2
_cell_length_a 10.8850(4)
_cell_length_b 11.8990(5)
_cell_length_c 14.7140(5)
_cell_measurement_reflns_used 31087
_cell_measurement_temperature 150(2)
_cell_measurement_theta_max 25.03
_cell_measurement_theta_min 3.91
_cell_volume 1821.65(12)
_computing_cell_refinement 'HKL Scalepack (Otwinski & Minor, 1997)'
_computing_data_collection 'Collect (Nonius BV, 1997-2000)'
_computing_data_reduction 'HKL Denzo & Scalepack (Otwinski & Minor 1997)'
_computing_molecular_graphics 'Ortep-3 for Windows (Farrugia, 1997)'
_computing_publication_material 'WinGX publication routines (Farrugia, 1999)'
_computing_structure_refinement 'SHELXL-97 (Sheldrick, 1997)'
_computing_structure_solution
;
SIR97- Altomare A., Burla M.C., Camalli M., Cascarano G.L., Giacovazzo C. ,
Guagliardi A., Moliterni A.G.G., Polidori G.,Spagna R.
(1999) J. Appl. Cryst. 32, 115-119.
;
_diffrn_ambient_temperature 150(2)
_diffrn_measured_fraction_theta_full 0.968
_diffrn_measured_fraction_theta_max 0.968
_diffrn_measurement_device_type 'nonius kappa ccd'
_diffrn_measurement_method ccd
_diffrn_radiation_monochromator graphite
_diffrn_radiation_source 'fine-focus sealed tube'
_diffrn_radiation_type MoK\a
_diffrn_radiation_wavelength 0.71073
_diffrn_reflns_av_R_equivalents 0.0000
_diffrn_reflns_av_sigmaI/netI 0.0978
_diffrn_reflns_limit_h_max 12
_diffrn_reflns_limit_h_min -12
_diffrn_reflns_limit_k_max 14
_diffrn_reflns_limit_k_min -14
_diffrn_reflns_limit_l_max 17
_diffrn_reflns_limit_l_min -17
_diffrn_reflns_number 17476
_diffrn_reflns_theta_full 25.24
_diffrn_reflns_theta_max 25.24
_diffrn_reflns_theta_min 3.65
_exptl_absorpt_coefficient_mu 0.274
_exptl_absorpt_correction_type none
_exptl_crystal_colour yellow
_exptl_crystal_density_diffrn 1.185
_exptl_crystal_density_method 'not measured'
_exptl_crystal_description block
_exptl_crystal_F_000 700
_exptl_crystal_size_max 0.10
_exptl_crystal_size_mid 0.10
_exptl_crystal_size_min 0.10
_refine_diff_density_max 0.814
_refine_diff_density_min -0.298
_refine_diff_density_rms 0.076
_refine_ls_extinction_coef 0.020(2)
_refine_ls_extinction_expression Fc^*^=kFc[1+0.001xFc^2^\l^3^/sin(2\q)]^-1/4^
_refine_ls_extinction_method SHELXL
_refine_ls_goodness_of_fit_ref 1.087
_refine_ls_hydrogen_treatment constr
_refine_ls_matrix_type full
_refine_ls_number_parameters 422
_refine_ls_number_reflns 17478
_refine_ls_number_restraints 0
_refine_ls_restrained_S_all 1.087
_refine_ls_R_factor_all 0.0965
_refine_ls_R_factor_gt 0.0746
_refine_ls_shift/su_max 0.001
_refine_ls_shift/su_mean 0.000
_refine_ls_structure_factor_coef Fsqd
_refine_ls_weighting_details 'calc w=1/[\s^2^(Fo^2^)+(0.0000P)^2^+3.0955P] where P=(Fo^2^+2Fc^2^)/3'
_refine_ls_weighting_scheme calc
_refine_ls_wR_factor_gt 0.1551
_refine_ls_wR_factor_ref 0.1701
_reflns_number_gt 14110
_reflns_number_total 17478
_reflns_threshold_expression >2sigma(I)
_cod_data_source_file b911545e.txt
_cod_data_source_block Ti(1)(OiPr)
_cod_original_sg_symbol_H-M P-1
_cod_database_code 7002520

loop_
_symmetry_equiv_pos_as_xyz
'x, y, z'
'-x, -y, -z'

loop_
_atom_site_label
_atom_site_type_symbol
_atom_site_fract_x
_atom_site_fract_y
_atom_site_fract_z
_atom_site_U_iso_or_equiv
_atom_site_adp_type
_atom_site_occupancy
_atom_site_symmetry_multiplicity
_atom_site_calc_flag
_atom_site_refinement_flags
_atom_site_disorder_assembly
_atom_site_disorder_group
Ti1 Ti 0.90776(4) 0.06667(4) 0.69193(3) 0.02643(14) Uani 1 1 d . . .
O1 O 1.05952(15) 0.07458(14) 0.71590(11) 0.0334(4) Uani 1 1 d . . .
O2 O 0.84464(14) 0.22381(13) 0.66445(11) 0.0296(4) Uani 1 1 d . . .
O3 O 0.95775(15) -0.03832(14) 0.60184(11) 0.0321(4) Uani 1 1 d . . .
O4 O 0.84993(14) -0.01075(13) 0.79993(10) 0.0287(4) Uani 1 1 d . . .
N1 N 0.71346(17) 0.05109(15) 0.65289(12) 0.0248(4) Uani 1 1 d . . .
C1 C 1.1822(2) 0.0454(2) 0.74289(17) 0.0353(6) Uani 1 1 d . . .
H1 H 1.1780 -0.0024 0.8041 0.042 Uiso 1 1 calc R . .
C2 C 1.2244(3) 0.1540(3) 0.7540(2) 0.0508(7) Uani 1 1 d . . .
H2A H 1.2410 0.1964 0.6932 0.076 Uiso 1 1 calc R . .
H2B H 1.3025 0.1333 0.7832 0.076 Uiso 1 1 calc R . .
H2C H 1.1573 0.2030 0.7930 0.076 Uiso 1 1 calc R . .
C3 C 1.2711(2) -0.0276(3) 0.6726(2) 0.0447(7) Uani 1 1 d . . .
H3A H 1.2325 -0.0906 0.6617 0.067 Uiso 1 1 calc R . .
H3B H 1.3523 -0.0606 0.6962 0.067 Uiso 1 1 calc R . .
H3C H 1.2859 0.0209 0.6145 0.067 Uiso 1 1 calc R . .
C4 C 0.7303(2) 0.29964(19) 0.66036(15) 0.0266(5) Uani 1 1 d . . .
C5 C 0.7068(2) 0.40939(19) 0.69384(15) 0.0260(5) Uani 1 1 d . . .
C6 C 0.5855(2) 0.4786(2) 0.68965(15) 0.0269(5) Uani 1 1 d . . .
H6 H 0.5675 0.5527 0.7122 0.032 Uiso 1 1 calc R . .
C7 C 0.4878(2) 0.44562(19) 0.65400(15) 0.0267(5) Uani 1 1 d . . .
C8 C 0.5175(2) 0.3372(2) 0.62031(15) 0.0272(5) Uani 1 1 d . . .
H8 H 0.4542 0.3118 0.5956 0.033 Uiso 1 1 calc R . .
C9 C 0.6374(2) 0.26544(19) 0.62197(15) 0.0263(5) Uani 1 1 d . . .
C10 C 0.6702(2) 0.15007(19) 0.58263(15) 0.0277(5) Uani 1 1 d . . .
H10A H 0.5944 0.1374 0.5595 0.033 Uiso 1 1 calc R . .
H10B H 0.7385 0.1515 0.5295 0.033 Uiso 1 1 calc R . .
C11 C 0.8116(2) 0.4515(2) 0.73041(16) 0.0298(5) Uani 1 1 d . . .
C12 C 0.7656(3) 0.5747(2) 0.7589(2) 0.0419(6) Uani 1 1 d . . .
H12A H 0.7373 0.6276 0.7058 0.063 Uiso 1 1 calc R . .
H12B H 0.8355 0.5991 0.7799 0.063 Uiso 1 1 calc R . .
H12C H 0.6944 0.5765 0.8092 0.063 Uiso 1 1 calc R . .
C13 C 0.9271(2) 0.4501(2) 0.65402(18) 0.0397(6) Uani 1 1 d . . .
H13A H 0.8996 0.4979 0.5984 0.059 Uiso 1 1 calc R . .
H13B H 0.9633 0.3702 0.6394 0.059 Uiso 1 1 calc R . .
H13C H 0.9918 0.4814 0.6758 0.059 Uiso 1 1 calc R . .
C14 C 0.8563(3) 0.3717(2) 0.81559(17) 0.0398(6) Uani 1 1 d . . .
H14A H 0.9254 0.3981 0.8359 0.060 Uiso 1 1 calc R . .
H14B H 0.8869 0.2920 0.7992 0.060 Uiso 1 1 calc R . .
H14C H 0.7849 0.3744 0.8658 0.060 Uiso 1 1 calc R . .
C15 C 0.3526(2) 0.5208(2) 0.65911(16) 0.0296(5) Uani 1 1 d . . .
C16 C 0.3529(3) 0.6507(2) 0.6494(2) 0.0417(6) Uani 1 1 d . . .
H16A H 0.3874 0.6686 0.7020 0.062 Uiso 1 1 calc R . .
H16B H 0.2656 0.6958 0.6483 0.062 Uiso 1 1 calc R . .
H16C H 0.4059 0.6705 0.5918 0.062 Uiso 1 1 calc R . .
C17 C 0.2829(2) 0.4994(2) 0.58249(18) 0.0401(6) Uani 1 1 d . . .
H17A H 0.3341 0.5110 0.5222 0.060 Uiso 1 1 calc R . .
H17B H 0.2002 0.5538 0.5838 0.060 Uiso 1 1 calc R . .
H17C H 0.2698 0.4196 0.5925 0.060 Uiso 1 1 calc R . .
C18 C 0.2786(3) 0.4883(2) 0.75332(18) 0.0428(6) Uani 1 1 d . . .
H18A H 0.2744 0.4063 0.7585 0.064 Uiso 1 1 calc R . .
H18B H 0.1921 0.5363 0.7585 0.064 Uiso 1 1 calc R . .
H18C H 0.3221 0.5016 0.8030 0.064 Uiso 1 1 calc R . .
C19 C 0.8745(2) -0.09671(19) 0.58046(15) 0.0277(5) Uani 1 1 d . . .
C20 C 0.9151(2) -0.1947(2) 0.53264(16) 0.0342(6) Uani 1 1 d . . .
H20 H 1.0032 -0.2221 0.5125 0.041 Uiso 1 1 calc R . .
C21 C 0.8256(2) -0.2521(2) 0.51470(16) 0.0363(6) Uani 1 1 d . . .
H21 H 0.8531 -0.3193 0.4822 0.044 Uiso 1 1 calc R . .
C22 C 0.6969(2) -0.2133(2) 0.54322(17) 0.0355(6) Uani 1 1 d . . .
H22 H 0.6368 -0.2541 0.5311 0.043 Uiso 1 1 calc R . .
C23 C 0.6562(2) -0.1141(2) 0.58977(16) 0.0312(5) Uani 1 1 d . . .
H23 H 0.5680 -0.0863 0.6089 0.037 Uiso 1 1 calc R . .
C24 C 0.7445(2) -0.05615(19) 0.60803(15) 0.0262(5) Uani 1 1 d . . .
C25 C 0.7646(2) -0.07805(19) 0.83547(15) 0.0252(5) Uani 1 1 d . . .
C26 C 0.7958(2) -0.1738(2) 0.90022(15) 0.0269(5) Uani 1 1 d . . .
C27 C 0.6966(2) -0.2271(2) 0.94284(15) 0.0283(5) Uani 1 1 d . . .
H27 H 0.7152 -0.2904 0.9887 0.034 Uiso 1 1 calc R . .
C28 C 0.5721(2) -0.1931(2) 0.92231(15) 0.0279(5) Uani 1 1 d . . .
C29 C 0.5496(2) -0.1051(2) 0.85081(15) 0.0280(5) Uani 1 1 d . . .
H29 H 0.4676 -0.0838 0.8313 0.034 Uiso 1 1 calc R . .
C30 C 0.6433(2) -0.0479(2) 0.80747(15) 0.0260(5) Uani 1 1 d . . .
C31 C 0.6140(2) 0.0527(2) 0.73540(15) 0.0277(5) Uani 1 1 d . . .
H31A H 0.5318 0.0526 0.7149 0.033 Uiso 1 1 calc R . .
H31B H 0.6038 0.1257 0.7639 0.033 Uiso 1 1 calc R . .
C32 C 0.9330(2) -0.2179(2) 0.92322(16) 0.0318(5) Uani 1 1 d . . .
C33 C 1.0266(2) -0.2405(2) 0.83413(18) 0.0394(6) Uani 1 1 d . . .
H33A H 1.1122 -0.2747 0.8501 0.059 Uiso 1 1 calc R . .
H33B H 1.0277 -0.1672 0.7952 0.059 Uiso 1 1 calc R . .
H33C H 0.9995 -0.2942 0.8003 0.059 Uiso 1 1 calc R . .
C34 C 0.9694(3) -0.1270(2) 0.97285(19) 0.0411(6) Uani 1 1 d . . .
H34A H 0.9111 -0.1143 1.0305 0.062 Uiso 1 1 calc R . .
H34B H 0.9635 -0.0539 0.9327 0.062 Uiso 1 1 calc R . .
H34C H 1.0568 -0.1548 0.9871 0.062 Uiso 1 1 calc R . .
C35 C 0.9469(3) -0.3320(2) 0.9858(2) 0.0457(7) Uani 1 1 d . . .
H35A H 1.0362 -0.3602 0.9954 0.069 Uiso 1 1 calc R . .
H35B H 0.9193 -0.3897 0.9566 0.069 Uiso 1 1 calc R . .
H35C H 0.8940 -0.3193 1.0456 0.069 Uiso 1 1 calc R . .
C36 C 0.4627(2) -0.2460(2) 0.97651(16) 0.0339(5) Uani 1 1 d . . .
C37 C 0.3605(3) -0.1481(3) 1.0194(2) 0.0543(8) Uani 1 1 d . . .
H37A H 0.3274 -0.0911 0.9700 0.081 Uiso 1 1 calc R . .
H37B H 0.3982 -0.1103 1.0598 0.081 Uiso 1 1 calc R . .
H37C H 0.2907 -0.1807 1.0556 0.081 Uiso 1 1 calc R . .
C38 C 0.4020(3) -0.3009(3) 0.9112(2) 0.0497(7) Uani 1 1 d . . .
H38A H 0.3732 -0.2424 0.8613 0.075 Uiso 1 1 calc R . .
H38B H 0.3292 -0.3302 0.9458 0.075 Uiso 1 1 calc R . .
H38C H 0.4651 -0.3652 0.8846 0.075 Uiso 1 1 calc R . .
C39 C 0.5069(3) -0.3390(3) 1.0532(2) 0.0678(10) Uani 1 1 d . . .
H39A H 0.4347 -0.3719 1.0846 0.102 Uiso 1 1 calc R . .
H39B H 0.5408 -0.3042 1.0980 0.102 Uiso 1 1 calc R . .
H39C H 0.5737 -0.4005 1.0264 0.102 Uiso 1 1 calc R . .

loop_
_atom_site_aniso_label
_atom_site_aniso_U_11
_atom_site_aniso_U_22
_atom_site_aniso_U_33
_atom_site_aniso_U_23
_atom_site_aniso_U_13
_atom_site_aniso_U_12
Ti1 0.0205(2) 0.0266(2) 0.0321(2) -0.00228(16) -0.00471(16) -0.00451(16)
O1 0.0206(8) 0.0337(9) 0.0454(10) -0.0031(7) -0.0071(7) -0.0034(7)
O2 0.0217(8) 0.0255(8) 0.0405(9) -0.0014(7) -0.0066(7) -0.0025(7)
O3 0.0235(8) 0.0335(9) 0.0381(9) -0.0079(7) 0.0003(7) -0.0043(7)
O4 0.0248(8) 0.0302(9) 0.0318(8) -0.0007(7) -0.0071(6) -0.0064(7)
N1 0.0243(10) 0.0220(9) 0.0269(9) -0.0021(7) -0.0036(7) -0.0022(8)
C1 0.0247(12) 0.0407(15) 0.0410(14) -0.0032(11) -0.0084(10) -0.0057(11)
C2 0.0334(15) 0.0580(19) 0.0674(19) -0.0241(15) -0.0052(13) -0.0137(13)
C3 0.0288(14) 0.0477(17) 0.0567(17) -0.0161(13) -0.0057(12) -0.0002(12)
C4 0.0238(12) 0.0264(12) 0.0280(11) 0.0004(9) -0.0027(9) -0.0043(9)
C5 0.0256(12) 0.0276(12) 0.0254(11) -0.0015(9) -0.0054(9) -0.0064(9)
C6 0.0282(12) 0.0270(12) 0.0265(11) -0.0051(9) -0.0023(9) -0.0075(10)
C7 0.0257(12) 0.0272(12) 0.0264(11) -0.0002(9) -0.0042(9) -0.0051(9)
C8 0.0255(12) 0.0291(12) 0.0282(11) -0.0021(9) -0.0071(9) -0.0060(10)
C9 0.0289(12) 0.0245(12) 0.0256(11) 0.0008(9) -0.0060(9) -0.0064(9)
C10 0.0291(12) 0.0259(12) 0.0279(11) -0.0018(9) -0.0084(9) -0.0031(10)
C11 0.0239(12) 0.0316(13) 0.0351(12) -0.0037(10) -0.0054(9) -0.0071(10)
C12 0.0330(14) 0.0455(16) 0.0528(16) -0.0189(12) -0.0087(12) -0.0097(12)
C13 0.0346(14) 0.0407(15) 0.0461(15) -0.0085(12) 0.0012(11) -0.0154(12)
C14 0.0363(14) 0.0494(16) 0.0379(14) -0.0041(12) -0.0135(11) -0.0119(12)
C15 0.0253(12) 0.0278(12) 0.0342(12) -0.0041(9) -0.0046(9) -0.0017(10)
C16 0.0366(15) 0.0329(14) 0.0561(16) -0.0052(12) -0.0155(12) -0.0016(11)
C17 0.0293(13) 0.0421(15) 0.0486(15) -0.0121(12) -0.0125(11) 0.0021(11)
C18 0.0335(14) 0.0456(16) 0.0439(15) -0.0035(12) -0.0007(11) -0.0012(12)
C19 0.0271(12) 0.0264(12) 0.0283(12) -0.0013(9) -0.0024(9) -0.0047(10)
C20 0.0321(13) 0.0338(14) 0.0341(13) -0.0067(10) 0.0004(10) -0.0030(11)
C21 0.0427(15) 0.0322(14) 0.0340(13) -0.0089(10) -0.0006(11) -0.0079(11)
C22 0.0368(14) 0.0329(14) 0.0389(13) -0.0079(10) -0.0044(11) -0.0100(11)
C23 0.0268(12) 0.0329(13) 0.0339(12) -0.0041(10) -0.0039(10) -0.0061(10)
C24 0.0269(12) 0.0246(12) 0.0264(11) -0.0012(9) -0.0049(9) -0.0040(9)
C25 0.0233(11) 0.0258(12) 0.0272(11) -0.0060(9) -0.0026(9) -0.0053(9)
C26 0.0277(12) 0.0286(12) 0.0261(11) -0.0058(9) -0.0074(9) -0.0047(10)
C27 0.0329(13) 0.0251(12) 0.0267(11) -0.0020(9) -0.0065(9) -0.0044(10)
C28 0.0283(12) 0.0299(12) 0.0264(11) -0.0057(9) -0.0020(9) -0.0075(10)
C29 0.0223(11) 0.0324(13) 0.0298(12) -0.0054(10) -0.0050(9) -0.0046(10)
C30 0.0236(11) 0.0285(12) 0.0253(11) -0.0055(9) -0.0044(9) -0.0021(9)
C31 0.0264(12) 0.0267(12) 0.0294(12) -0.0042(9) -0.0027(9) -0.0040(9)
C32 0.0282(13) 0.0321(13) 0.0371(13) -0.0024(10) -0.0132(10) -0.0047(10)
C33 0.0264(13) 0.0392(15) 0.0509(15) -0.0076(12) -0.0102(11) 0.0013(11)
C34 0.0391(15) 0.0419(15) 0.0479(15) -0.0062(12) -0.0200(12) -0.0090(12)
C35 0.0388(15) 0.0408(16) 0.0589(17) 0.0077(13) -0.0237(13) -0.0066(12)
C36 0.0312(13) 0.0365(14) 0.0338(13) -0.0020(10) -0.0016(10) -0.0095(11)
C37 0.0495(18) 0.059(2) 0.0539(17) -0.0155(14) 0.0168(14) -0.0218(15)
C38 0.0441(16) 0.0556(18) 0.0550(17) -0.0101(14) 0.0017(13) -0.0250(14)
C39 0.0477(19) 0.083(3) 0.070(2) 0.0353(19) -0.0129(16) -0.0293(18)

loop_
_atom_type_symbol
_atom_type_description
_atom_type_scat_dispersion_real
_atom_type_scat_dispersion_imag
_atom_type_scat_source
C C 0.0033 0.0016 'International Tables Vol C Tables 4.2.6.8 and 6.1.1.4'
H H 0.0000 0.0000 'International Tables Vol C Tables 4.2.6.8 and 6.1.1.4'
N N 0.0061 0.0033 'International Tables Vol C Tables 4.2.6.8 and 6.1.1.4'
O O 0.0106 0.0060 'International Tables Vol C Tables 4.2.6.8 and 6.1.1.4'
Ti Ti 0.2776 0.4457 'International Tables Vol C Tables 4.2.6.8 and 6.1.1.4'

loop_
_geom_angle_atom_site_label_1
_geom_angle_atom_site_label_2
_geom_angle_atom_site_label_3
_geom_angle
_geom_angle_site_symmetry_1
_geom_angle_site_symmetry_3
_geom_angle_publ_flag
O1 Ti1 O4 100.07(7) . . ?
O1 Ti1 O2 98.29(7) . . ?
O4 Ti1 O2 121.20(7) . . ?
O1 Ti1 O3 99.47(8) . . ?
O4 Ti1 O3 108.07(7) . . ?
O2 Ti1 O3 123.07(7) . . ?
O1 Ti1 N1 176.75(8) . . ?
O4 Ti1 N1 81.75(7) . . ?
O2 Ti1 N1 82.94(7) . . ?
O3 Ti1 N1 77.38(7) . . ?
C1 O1 Ti1 162.87(16) . . ?
C4 O2 Ti1 139.26(15) . . ?
C19 O3 Ti1 120.88(14) . . ?
C25 O4 Ti1 141.49(14) . . ?
C24 N1 C31 114.40(17) . . ?
C24 N1 C10 108.19(16) . . ?
C31 N1 C10 109.35(17) . . ?
C24 N1 Ti1 103.82(13) . . ?
C31 N1 Ti1 111.64(13) . . ?
C10 N1 Ti1 109.22(13) . . ?
O1 C1 C2 109.7(2) . . ?
O1 C1 C3 108.6(2) . . ?
C2 C1 C3 113.3(2) . . ?
O1 C1 H1 108.4 . . ?
C2 C1 H1 108.4 . . ?
C3 C1 H1 108.4 . . ?
C1 C2 H2A 109.5 . . ?
C1 C2 H2B 109.5 . . ?
H2A C2 H2B 109.5 . . ?
C1 C2 H2C 109.5 . . ?
H2A C2 H2C 109.5 . . ?
H2B C2 H2C 109.5 . . ?
C1 C3 H3A 109.5 . . ?
C1 C3 H3B 109.5 . . ?
H3A C3 H3B 109.5 . . ?
C1 C3 H3C 109.5 . . ?
H3A C3 H3C 109.5 . . ?
H3B C3 H3C 109.5 . . ?
O2 C4 C9 118.0(2) . . ?
O2 C4 C5 121.1(2) . . ?
C9 C4 C5 121.0(2) . . ?
C6 C5 C4 116.6(2) . . ?
C6 C5 C11 121.9(2) . . ?
C4 C5 C11 121.47(19) . . ?
C5 C6 C7 124.0(2) . . ?
C5 C6 H6 118.0 . . ?
C7 C6 H6 118.0 . . ?
C8 C7 C6 116.7(2) . . ?
C8 C7 C15 121.4(2) . . ?
C6 C7 C15 121.7(2) . . ?
C9 C8 C7 121.5(2) . . ?
C9 C8 H8 119.2 . . ?
C7 C8 H8 119.2 . . ?
C8 C9 C4 120.1(2) . . ?
C8 C9 C10 121.3(2) . . ?
C4 C9 C10 118.6(2) . . ?
N1 C10 C9 112.34(17) . . ?
N1 C10 H10A 109.1 . . ?
C9 C10 H10A 109.1 . . ?
N1 C10 H10B 109.1 . . ?
C9 C10 H10B 109.1 . . ?
H10A C10 H10B 107.9 . . ?
C12 C11 C5 111.97(19) . . ?
C12 C11 C14 107.7(2) . . ?
C5 C11 C14 110.93(19) . . ?
C12 C11 C13 108.4(2) . . ?
C5 C11 C13 109.33(19) . . ?
C14 C11 C13 108.4(2) . . ?
C11 C12 H12A 109.5 . . ?
C11 C12 H12B 109.5 . . ?
H12A C12 H12B 109.5 . . ?
C11 C12 H12C 109.5 . . ?
H12A C12 H12C 109.5 . . ?
H12B C12 H12C 109.5 . . ?
C11 C13 H13A 109.5 . . ?
C11 C13 H13B 109.5 . . ?
H13A C13 H13B 109.5 . . ?
C11 C13 H13C 109.5 . . ?
H13A C13 H13C 109.5 . . ?
H13B C13 H13C 109.5 . . ?
C11 C14 H14A 109.5 . . ?
C11 C14 H14B 109.5 . . ?
H14A C14 H14B 109.5 . . ?
C11 C14 H14C 109.5 . . ?
H14A C14 H14C 109.5 . . ?
H14B C14 H14C 109.5 . . ?
C7 C15 C16 111.9(2) . . ?
C7 C15 C17 111.4(2) . . ?
C16 C15 C17 107.7(2) . . ?
C7 C15 C18 108.07(18) . . ?
C16 C15 C18 109.2(2) . . ?
C17 C15 C18 108.6(2) . . ?
C15 C16 H16A 109.5 . . ?
C15 C16 H16B 109.5 . . ?
H16A C16 H16B 109.5 . . ?
C15 C16 H16C 109.5 . . ?
H16A C16 H16C 109.5 . . ?
H16B C16 H16C 109.5 . . ?
C15 C17 H17A 109.5 . . ?
C15 C17 H17B 109.5 . . ?
H17A C17 H17B 109.5 . . ?
C15 C17 H17C 109.5 . . ?
H17A C17 H17C 109.5 . . ?
H17B C17 H17C 109.5 . . ?
C15 C18 H18A 109.5 . . ?
C15 C18 H18B 109.5 . . ?
H18A C18 H18B 109.5 . . ?
C15 C18 H18C 109.5 . . ?
H18A C18 H18C 109.5 . . ?
H18B C18 H18C 109.5 . . ?
O3 C19 C20 121.9(2) . . ?
O3 C19 C24 118.3(2) . . ?
C20 C19 C24 119.8(2) . . ?
C21 C20 C19 119.1(2) . . ?
C21 C20 H20 120.4 . . ?
C19 C20 H20 120.4 . . ?
C22 C21 C20 121.2(2) . . ?
C22 C21 H21 119.4 . . ?
C20 C21 H21 119.4 . . ?
C21 C22 C23 119.6(2) . . ?
C21 C22 H22 120.2 . . ?
C23 C22 H22 120.2 . . ?
C24 C23 C22 119.8(2) . . ?
C24 C23 H23 120.1 . . ?
C22 C23 H23 120.1 . . ?
C23 C24 C19 120.5(2) . . ?
C23 C24 N1 124.9(2) . . ?
C19 C24 N1 114.56(19) . . ?
O4 C25 C30 118.50(19) . . ?
O4 C25 C26 120.95(19) . . ?
C30 C25 C26 120.5(2) . . ?
C27 C26 C25 116.7(2) . . ?
C27 C26 C32 121.8(2) . . ?
C25 C26 C32 121.5(2) . . ?
C28 C27 C26 124.0(2) . . ?
C28 C27 H27 118.0 . . ?
C26 C27 H27 118.0 . . ?
C29 C28 C27 116.6(2) . . ?
C29 C28 C36 120.7(2) . . ?
C27 C28 C36 122.7(2) . . ?
C30 C29 C28 121.7(2) . . ?
C30 C29 H29 119.1 . . ?
C28 C29 H29 119.1 . . ?
C29 C30 C25 119.8(2) . . ?
C29 C30 C31 120.7(2) . . ?
C25 C30 C31 119.3(2) . . ?
N1 C31 C30 113.84(18) . . ?
N1 C31 H31A 108.8 . . ?
C30 C31 H31A 108.8 . . ?
N1 C31 H31B 108.8 . . ?
C30 C31 H31B 108.8 . . ?
H31A C31 H31B 107.7 . . ?
C35 C32 C34 108.5(2) . . ?
C35 C32 C33 107.1(2) . . ?
C34 C32 C33 109.7(2) . . ?
C35 C32 C26 111.7(2) . . ?
C34 C32 C26 109.5(2) . . ?
C33 C32 C26 110.31(18) . . ?
C32 C33 H33A 109.5 . . ?
C32 C33 H33B 109.5 . . ?
H33A C33 H33B 109.5 . . ?
C32 C33 H33C 109.5 . . ?
H33A C33 H33C 109.5 . . ?
H33B C33 H33C 109.5 . . ?
C32 C34 H34A 109.5 . . ?
C32 C34 H34B 109.5 . . ?
H34A C34 H34B 109.5 . . ?
C32 C34 H34C 109.5 . . ?
H34A C34 H34C 109.5 . . ?
H34B C34 H34C 109.5 . . ?
C32 C35 H35A 109.5 . . ?
C32 C35 H35B 109.5 . . ?
H35A C35 H35B 109.5 . . ?
C32 C35 H35C 109.5 . . ?
H35A C35 H35C 109.5 . . ?
H35B C35 H35C 109.5 . . ?
C39 C36 C38 108.4(2) . . ?
C39 C36 C28 112.3(2) . . ?
C38 C36 C28 110.3(2) . . ?
C39 C36 C37 109.2(2) . . ?
C38 C36 C37 108.3(2) . . ?
C28 C36 C37 108.3(2) . . ?
C36 C37 H37A 109.5 . . ?
C36 C37 H37B 109.5 . . ?
H37A C37 H37B 109.5 . . ?
C36 C37 H37C 109.5 . . ?
H37A C37 H37C 109.5 . . ?
H37B C37 H37C 109.5 . . ?
C36 C38 H38A 109.5 . . ?
C36 C38 H38B 109.5 . . ?
H38A C38 H38B 109.5 . . ?
C36 C38 H38C 109.5 . . ?
H38A C38 H38C 109.5 . . ?
H38B C38 H38C 109.5 . . ?
C36 C39 H39A 109.5 . . ?
C36 C39 H39B 109.5 . . ?
H39A C39 H39B 109.5 . . ?
C36 C39 H39C 109.5 . . ?
H39A C39 H39C 109.5 . . ?
H39B C39 H39C 109.5 . . ?

loop_
_geom_bond_atom_site_label_1
_geom_bond_atom_site_label_2
_geom_bond_distance
_geom_bond_site_symmetry_2
_geom_bond_publ_flag
Ti1 O1 1.7692(16) . ?
Ti1 O4 1.8237(15) . ?
Ti1 O2 1.8527(16) . ?
Ti1 O3 1.8728(17) . ?
Ti1 N1 2.3319(19) . ?
O1 C1 1.408(3) . ?
O2 C4 1.365(3) . ?
O3 C19 1.357(3) . ?
O4 C25 1.361(3) . ?
N1 C24 1.460(3) . ?
N1 C31 1.490(3) . ?
N1 C10 1.503(3) . ?
C1 C2 1.504(4) . ?
C1 C3 1.513(4) . ?
C1 H1 1.0000 . ?
C2 H2A 0.9800 . ?
C2 H2B 0.9800 . ?
C2 H2C 0.9800 . ?
C3 H3A 0.9800 . ?
C3 H3B 0.9800 . ?
C3 H3C 0.9800 . ?
C4 C9 1.393(3) . ?
C4 C5 1.411(3) . ?
C5 C6 1.393(3) . ?
C5 C11 1.541(3) . ?
C6 C7 1.410(3) . ?
C6 H6 0.9500 . ?
C7 C8 1.393(3) . ?
C7 C15 1.533(3) . ?
C8 C9 1.388(3) . ?
C8 H8 0.9500 . ?
C9 C10 1.505(3) . ?
C10 H10A 0.9900 . ?
C10 H10B 0.9900 . ?
C11 C12 1.527(3) . ?
C11 C14 1.542(3) . ?
C11 C13 1.544(3) . ?
C12 H12A 0.9800 . ?
C12 H12B 0.9800 . ?
C12 H12C 0.9800 . ?
C13 H13A 0.9800 . ?
C13 H13B 0.9800 . ?
C13 H13C 0.9800 . ?
C14 H14A 0.9800 . ?
C14 H14B 0.9800 . ?
C14 H14C 0.9800 . ?
C15 C16 1.534(3) . ?
C15 C17 1.534(3) . ?
C15 C18 1.537(3) . ?
C16 H16A 0.9800 . ?
C16 H16B 0.9800 . ?
C16 H16C 0.9800 . ?
C17 H17A 0.9800 . ?
C17 H17B 0.9800 . ?
C17 H17C 0.9800 . ?
C18 H18A 0.9800 . ?
C18 H18B 0.9800 . ?
C18 H18C 0.9800 . ?
C19 C20 1.390(3) . ?
C19 C24 1.397(3) . ?
C20 C21 1.386(4) . ?
C20 H20 0.9500 . ?
C21 C22 1.385(4) . ?
C21 H21 0.9500 . ?
C22 C23 1.391(3) . ?
C22 H22 0.9500 . ?
C23 C24 1.381(3) . ?
C23 H23 0.9500 . ?
C25 C30 1.400(3) . ?
C25 C26 1.400(3) . ?
C26 C27 1.397(3) . ?
C26 C32 1.542(3) . ?
C27 C28 1.393(3) . ?
C27 H27 0.9500 . ?
C28 C29 1.392(3) . ?
C28 C36 1.535(3) . ?
C29 C30 1.379(3) . ?
C29 H29 0.9500 . ?
C30 C31 1.503(3) . ?
C31 H31A 0.9900 . ?
C31 H31B 0.9900 . ?
C32 C35 1.528(3) . ?
C32 C34 1.536(4) . ?
C32 C33 1.538(4) . ?
C33 H33A 0.9800 . ?
C33 H33B 0.9800 . ?
C33 H33C 0.9800 . ?
C34 H34A 0.9800 . ?
C34 H34B 0.9800 . ?
C34 H34C 0.9800 . ?
C35 H35A 0.9800 . ?
C35 H35B 0.9800 . ?
C35 H35C 0.9800 . ?
C36 C39 1.527(4) . ?
C36 C38 1.534(4) . ?
C36 C37 1.538(4) . ?
C37 H37A 0.9800 . ?
C37 H37B 0.9800 . ?
C37 H37C 0.9800 . ?
C38 H38A 0.9800 . ?
C38 H38B 0.9800 . ?
C38 H38C 0.9800 . ?
C39 H39A 0.9800 . ?
C39 H39B 0.9800 . ?
C39 H39C 0.9800 . ?

loop_
_geom_torsion_atom_site_label_1
_geom_torsion_atom_site_label_2
_geom_torsion_atom_site_label_3
_geom_torsion_atom_site_label_4
_geom_torsion
_geom_torsion_site_symmetry_1
_geom_torsion_site_symmetry_2
_geom_torsion_site_symmetry_3
_geom_torsion_site_symmetry_4
_geom_torsion_publ_flag
O4 Ti1 O1 C1 49.1(6) . . . . ?
O2 Ti1 O1 C1 172.9(5) . . . . ?
O3 Ti1 O1 C1 -61.4(5) . . . . ?
N1 Ti1 O1 C1 -74.9(15) . . . . ?
O1 Ti1 O2 C4 -159.4(2) . . . . ?
O4 Ti1 O2 C4 -52.3(2) . . . . ?
O3 Ti1 O2 C4 93.5(2) . . . . ?
N1 Ti1 O2 C4 23.6(2) . . . . ?
O1 Ti1 O3 C19 161.31(16) . . . . ?
O4 Ti1 O3 C19 57.38(17) . . . . ?
O2 Ti1 O3 C19 -92.24(17) . . . . ?
N1 Ti1 O3 C19 -19.46(15) . . . . ?
O1 Ti1 O4 C25 -157.6(2) . . . . ?
O2 Ti1 O4 C25 96.2(2) . . . . ?
O3 Ti1 O4 C25 -54.1(2) . . . . ?
N1 Ti1 O4 C25 19.7(2) . . . . ?
O1 Ti1 N1 C24 32.1(13) . . . . ?
O4 Ti1 N1 C24 -92.20(13) . . . . ?
O2 Ti1 N1 C24 144.75(13) . . . . ?
O3 Ti1 N1 C24 18.51(12) . . . . ?
O1 Ti1 N1 C31 155.9(12) . . . . ?
O4 Ti1 N1 C31 31.52(14) . . . . ?
O2 Ti1 N1 C31 -91.53(14) . . . . ?
O3 Ti1 N1 C31 142.24(15) . . . . ?
O1 Ti1 N1 C10 -83.1(13) . . . . ?
O4 Ti1 N1 C10 152.57(14) . . . . ?
O2 Ti1 N1 C10 29.52(14) . . . . ?
O3 Ti1 N1 C10 -96.72(14) . . . . ?
Ti1 O1 C1 C2 -165.1(5) . . . . ?
Ti1 O1 C1 C3 70.6(6) . . . . ?
Ti1 O2 C4 C9 -41.5(3) . . . . ?
Ti1 O2 C4 C5 138.6(2) . . . . ?
O2 C4 C5 C6 -177.69(19) . . . . ?
C9 C4 C5 C6 2.4(3) . . . . ?
O2 C4 C5 C11 4.1(3) . . . . ?
C9 C4 C5 C11 -175.8(2) . . . . ?
C4 C5 C6 C7 -0.4(3) . . . . ?
C11 C5 C6 C7 177.8(2) . . . . ?
C5 C6 C7 C8 -0.8(3) . . . . ?
C5 C6 C7 C15 174.4(2) . . . . ?
C6 C7 C8 C9 0.1(3) . . . . ?
C15 C7 C8 C9 -175.2(2) . . . . ?
C7 C8 C9 C4 1.9(3) . . . . ?
C7 C8 C9 C10 -178.0(2) . . . . ?
O2 C4 C9 C8 176.9(2) . . . . ?
C5 C4 C9 C8 -3.2(3) . . . . ?
O2 C4 C9 C10 -3.2(3) . . . . ?
C5 C4 C9 C10 176.70(19) . . . . ?
C24 N1 C10 C9 -179.24(18) . . . . ?
C31 N1 C10 C9 55.6(2) . . . . ?
Ti1 N1 C10 C9 -66.9(2) . . . . ?
C8 C9 C10 N1 -122.6(2) . . . . ?
C4 C9 C10 N1 57.5(3) . . . . ?
C6 C5 C11 C12 -0.6(3) . . . . ?
C4 C5 C11 C12 177.5(2) . . . . ?
C6 C5 C11 C14 119.7(2) . . . . ?
C4 C5 C11 C14 -62.2(3) . . . . ?
C6 C5 C11 C13 -120.8(2) . . . . ?
C4 C5 C11 C13 57.4(3) . . . . ?
C8 C7 C15 C16 -150.9(2) . . . . ?
C6 C7 C15 C16 34.1(3) . . . . ?
C8 C7 C15 C17 -30.3(3) . . . . ?
C6 C7 C15 C17 154.7(2) . . . . ?
C8 C7 C15 C18 88.9(3) . . . . ?
C6 C7 C15 C18 -86.1(3) . . . . ?
Ti1 O3 C19 C20 -163.34(17) . . . . ?
Ti1 O3 C19 C24 16.5(3) . . . . ?
O3 C19 C20 C21 178.5(2) . . . . ?
C24 C19 C20 C21 -1.3(3) . . . . ?
C19 C20 C21 C22 0.2(4) . . . . ?
C20 C21 C22 C23 0.8(4) . . . . ?
C21 C22 C23 C24 -0.8(4) . . . . ?
C22 C23 C24 C19 -0.3(3) . . . . ?
C22 C23 C24 N1 177.4(2) . . . . ?
O3 C19 C24 C23 -178.5(2) . . . . ?
C20 C19 C24 C23 1.3(3) . . . . ?
O3 C19 C24 N1 3.5(3) . . . . ?
C20 C19 C24 N1 -176.62(19) . . . . ?
C31 N1 C24 C23 44.2(3) . . . . ?
C10 N1 C24 C23 -77.9(3) . . . . ?
Ti1 N1 C24 C23 166.10(19) . . . . ?
C31 N1 C24 C19 -137.98(19) . . . . ?
C10 N1 C24 C19 99.9(2) . . . . ?
Ti1 N1 C24 C19 -16.1(2) . . . . ?
Ti1 O4 C25 C30 -41.2(3) . . . . ?
Ti1 O4 C25 C26 140.3(2) . . . . ?
O4 C25 C26 C27 170.81(19) . . . . ?
C30 C25 C26 C27 -7.7(3) . . . . ?
O4 C25 C26 C32 -9.2(3) . . . . ?
C30 C25 C26 C32 172.3(2) . . . . ?
C25 C26 C27 C28 2.3(3) . . . . ?
C32 C26 C27 C28 -177.7(2) . . . . ?
C26 C27 C28 C29 4.0(3) . . . . ?
C26 C27 C28 C36 -174.2(2) . . . . ?
C27 C28 C29 C30 -5.1(3) . . . . ?
C36 C28 C29 C30 173.2(2) . . . . ?
C28 C29 C30 C25 -0.1(3) . . . . ?
C28 C29 C30 C31 -175.4(2) . . . . ?
O4 C25 C30 C29 -171.7(2) . . . . ?
C26 C25 C30 C29 6.8(3) . . . . ?
O4 C25 C30 C31 3.6(3) . . . . ?
C26 C25 C30 C31 -177.9(2) . . . . ?
C24 N1 C31 C30 54.3(2) . . . . ?
C10 N1 C31 C30 175.84(19) . . . . ?
Ti1 N1 C31 C30 -63.2(2) . . . . ?
C29 C30 C31 N1 -137.3(2) . . . . ?
C25 C30 C31 N1 47.5(3) . . . . ?
C27 C26 C32 C35 7.5(3) . . . . ?
C25 C26 C32 C35 -172.5(2) . . . . ?
C27 C26 C32 C34 -112.7(2) . . . . ?
C25 C26 C32 C34 67.3(3) . . . . ?
C27 C26 C32 C33 126.6(2) . . . . ?
C25 C26 C32 C33 -53.4(3) . . . . ?
C29 C28 C36 C39 -178.7(3) . . . . ?
C27 C28 C36 C39 -0.5(4) . . . . ?
C29 C28 C36 C38 60.4(3) . . . . ?
C27 C28 C36 C38 -121.5(3) . . . . ?
C29 C28 C36 C37 -57.9(3) . . . . ?
C27 C28 C36 C37 120.3(3) . . . . ?
